data_4122832
loop_
_publ_author_name
'Carpenter, Alex E.'
'McNeece, Andrew J.'
'Barnett, Brandon R.'
'Estrada, Alexander L.'
'Mokhtarzadeh, Charles C.'
'Moore, Curtis E.'
'Rheingold, Arnold L.'
'Perrin, Charles L.'
'Figueroa, Joshua S.'

_publ_section_title
;
 Direct Observation of \b-Chloride Elimination from an Isolable
 \b-Chloroalkyl Complex of Square-Planar Nickel.
;
_journal_issue 44
_journal_name_full 'Journal of the American Chemical Society'
_journal_page_first 15481
_journal_page_last 15484
_journal_paper_doi 10.1021/ja508956q
_journal_volume 136
_journal_year 2014
_chemical_formula_moiety 'C64 H74 Cl4 N2 Pd, 1.5(C5 H12)'
_chemical_formula_sum 'C71.5 H92 Cl4 N2 Pd'
_chemical_formula_weight 1227.67
_chemical_name_common Pd(eta2-C2Cl4)(CNArDipp2)2
_chemical_name_systematic
;
 ?
;
_space_group_crystal_system monoclinic
_space_group_IT_number 15
_space_group_name_Hall '-C 2yc'
_space_group_name_H-M_alt 'C 1 2/c 1'
_symmetry_space_group_name_Hall '-C 2yc'
_symmetry_space_group_name_H-M 'C 1 2/c 1'
_atom_sites_solution_hydrogens geom
_atom_sites_solution_primary direct
_atom_sites_solution_secondary difmap
_audit_creation_date 2014-07-09
_audit_creation_method
;
Olex2 1.2-beta
(compiled 2014.06.27 svn.r2953 for OlexSys, GUI svn.r4855)
;
_cell_angle_alpha 90
_cell_angle_beta 105.5520(17)
_cell_angle_gamma 90
_cell_formula_units_Z 4
_cell_length_a 17.0333(9)
_cell_length_b 12.9995(8)
_cell_length_c 29.6350(19)
_cell_measurement_reflns_used 5675
_cell_measurement_temperature 100
_cell_measurement_theta_max 25.261
_cell_measurement_theta_min 2.254
_cell_volume 6321.7(7)
_computing_cell_refinement 'SAINT v8.34A (Bruker, 2013)'
_computing_data_collection 'APEX2 v2013.6-2 (Bruker, 2013)'
_computing_data_reduction 'SAINT v8.34A (Bruker, 2013)'
_computing_molecular_graphics 'Olex2 (Dolomanov et al., 2009)'
_computing_publication_material 'Olex2 (Dolomanov et al., 2009)'
_computing_structure_refinement 'ShelXL (Sheldrick, 2008)'
_computing_structure_solution 'ShelXT (Sheldrick, 2008)'
_diffrn_ambient_temperature 100.0
_diffrn_detector 'Bruker APEX-II CCD'
_diffrn_detector_area_resol_mean 7.9
_diffrn_detector_type 'CCD Area Detector'
_diffrn_measured_fraction_theta_full 0.989
_diffrn_measured_fraction_theta_max 0.977
_diffrn_measurement_device 'Kappa Four-Circle Diffractometer'
_diffrn_measurement_device_type 'Bruker APEX II TXS'
_diffrn_measurement_method '\w and \f scans'
_diffrn_radiation_monochromator 'Double Bounce Multilayer Mirrors'
_diffrn_radiation_probe x-ray
_diffrn_radiation_type MoK\a
_diffrn_radiation_wavelength 0.71073
_diffrn_reflns_av_R_equivalents 0.0560
_diffrn_reflns_av_unetI/netI 0.0607
_diffrn_reflns_Laue_measured_fraction_full 0.989
_diffrn_reflns_Laue_measured_fraction_max 0.977
_diffrn_reflns_limit_h_max 20
_diffrn_reflns_limit_h_min -15
_diffrn_reflns_limit_k_max 14
_diffrn_reflns_limit_k_min -15
_diffrn_reflns_limit_l_max 35
_diffrn_reflns_limit_l_min -35
_diffrn_reflns_number 19592
_diffrn_reflns_point_group_measured_fraction_full 0.989
_diffrn_reflns_point_group_measured_fraction_max 0.977
_diffrn_reflns_theta_full 25.000
_diffrn_reflns_theta_max 25.414
_diffrn_reflns_theta_min 1.999
_diffrn_source 'Micro Focus Rotating Anode'
_diffrn_source_type 'Bruker TXS'
_diffrn_standards_number 0
_exptl_absorpt_coefficient_mu 0.506
_exptl_absorpt_correction_T_max 0.0916
_exptl_absorpt_correction_T_min 0.0676
_exptl_absorpt_correction_type multi-scan
_exptl_absorpt_process_details
;
SADABS-2014/2 (Bruker,2014) was used for absorption correction.
wR2(int) was 0.1957 before and 0.0397 after correction.
The Ratio of minimum to maximum transmission is 0.7380.
The \l/2 correction factor is 0.00150.
;
_exptl_crystal_colour Colorless
_exptl_crystal_colour_primary Colorless
_exptl_crystal_density_diffrn 1.290
_exptl_crystal_description Plate
_exptl_crystal_F_000 2596
_exptl_crystal_size_max 0.067
_exptl_crystal_size_mid 0.063
_exptl_crystal_size_min 0.011
_refine_diff_density_max 0.486
_refine_diff_density_min -0.456
_refine_diff_density_rms 0.071
_refine_ls_extinction_method none
_refine_ls_goodness_of_fit_ref 1.054
_refine_ls_hydrogen_treatment constr
_refine_ls_matrix_type full
_refine_ls_number_parameters 338
_refine_ls_number_reflns 5698
_refine_ls_number_restraints 0
_refine_ls_restrained_S_all 1.054
_refine_ls_R_factor_all 0.0672
_refine_ls_R_factor_gt 0.0439
_refine_ls_shift/su_max 0.001
_refine_ls_shift/su_mean 0.000
_refine_ls_structure_factor_coef Fsqd
_refine_ls_weighting_details 'w=1/[\s^2^(Fo^2^)+(0.0466P)^2^+6.9225P] where P=(Fo^2^+2Fc^2^)/3'
_refine_ls_weighting_scheme calc
_refine_ls_wR_factor_gt 0.0939
_refine_ls_wR_factor_ref 0.1009
_reflns_Friedel_coverage 0.000
_reflns_number_gt 4407
_reflns_number_total 5698
_reflns_threshold_expression 'I > 2\s(I)'
_cod_data_source_file ja508956q_si_002.cif
_cod_data_source_block JFig1008_sq
_cod_depositor_comments
;
The following automatic conversions were performed:

'_diffrn_radiation_probe' value 'X-ray' changed to 'x-ray' according
to
/home/saulius/struct/COD-crude-data--automatic-downloads/rss-feeds/ACS/lib/dictionaries/cif_core.dic
dictionary named 'cif_core.dic' version 2.4.2 from 2011-04-26.

Automatic conversion script
Id: cif_fix_values 2827 2014-09-09 07:05:25Z andrius 

 Adding full bibliography for 4122830--4122832.cif.
;
_cod_original_formula_sum 'C71.50 H92 Cl4 N2 Pd'
_cod_database_code 4122832
_shelxl_version_number 2014-3
_shelx_space_group_comment
;
The symmetry employed for this shelxl refinement is uniquely defined
by the following loop, which should always be used as a source of
symmetry information in preference to the above space-group names.
They are only intended as comments.
;
_shelx_estimated_absorpt_t_max 0.994
_shelx_estimated_absorpt_t_min 0.967
_olex2_refinement_description
;
1. Fixed Uiso
 At 1.2 times of:
  All C(H) groups, All C(H,H) groups
 At 1.5 times of:
  All C(H,H,H) groups
2. Uiso/Uaniso restraints and constraints
Uanis(C29) = Uanis(C29B)
Uanis(C28B) = Uanis(C28)
3. Others
 Sof(H27)=Sof(C29B)=Sof(H29A)=Sof(H29B)=Sof(H29C)=Sof(C28B)=Sof(H28A)=
 Sof(H28B)=Sof(H28C)=1-FVAR(1)
 Sof(H00T)=Sof(C29)=Sof(H01A)=Sof(H01B)=Sof(H01C)=Sof(C28)=Sof(H01D)=Sof(H01E)=
 Sof(H01F)=FVAR(1)
4.a Ternary CH refined with riding coordinates:
 C30(H30), C18(H18), C15(H15), C27(H00T), C27(H27)
4.b Aromatic/amide H refined with riding coordinates:
 C5(H5), C6(H6), C7(H7), C11(H11), C13(H13), C12(H12), C25(H25), C23(H23),
 C24(H24)
4.c Idealised Me refined as rotating group:
 C20(H20A,H20B,H20C), C19(H19A,H19B,H19C), C16(H16A,H16B,H16C), C31(H31A,H31B,
 H31C), C32(H32A,H32B,H32C), C17(H17A,H17B,H17C), C29(H01A,H01B,H01C), C28(H01D,
 H01E,H01F), C29B(H29A,H29B,H29C), C28B(H28A,H28B,H28C)
;
_olex2_submission_special_instructions 'No special instructions were received'

loop_
_space_group_symop_operation_xyz
'x, y, z'
'-x, y, -z+1/2'
'x+1/2, y+1/2, z'
'-x+1/2, y+1/2, -z+1/2'
'-x, -y, -z'
'x, -y, z-1/2'
'-x+1/2, -y+1/2, -z'
'x+1/2, -y+1/2, z-1/2'

loop_
_atom_site_label
_atom_site_type_symbol
_atom_site_fract_x
_atom_site_fract_y
_atom_site_fract_z
_atom_site_U_iso_or_equiv
_atom_site_adp_type
_atom_site_occupancy
_atom_site_site_symmetry_order
_atom_site_calc_flag
_atom_site_refinement_flags_posn
_atom_site_refinement_flags_adp
_atom_site_refinement_flags_occupancy
_atom_site_disorder_assembly
_atom_site_disorder_group
Pd1 Pd 0.5000 0.70588(3) 0.7500 0.02008(11) Uani 1 2 d S T P . .
Cl1 Cl 0.40532(5) 0.89401(7) 0.68580(3) 0.0414(2) Uani 1 1 d . . . . .
Cl2 Cl 0.58114(5) 0.89327(7) 0.70600(3) 0.0363(2) Uani 1 1 d . . . . .
N1 N 0.46766(14) 0.57059(19) 0.65732(9) 0.0190(5) Uani 1 1 d . . . . .
C1 C 0.48127(17) 0.6130(2) 0.69283(12) 0.0223(7) Uani 1 1 d . . . . .
C2 C 0.49634(18) 0.8529(2) 0.72531(11) 0.0269(8) Uani 1 1 d . . . . .
C3 C 0.45537(17) 0.5253(2) 0.61304(10) 0.0182(6) Uani 1 1 d . . . . .
C4 C 0.39121(17) 0.5597(2) 0.57626(10) 0.0188(7) Uani 1 1 d . . . . .
C5 C 0.38259(17) 0.5143(2) 0.53268(11) 0.0212(7) Uani 1 1 d . . . . .
H5 H 0.3393 0.5356 0.5069 0.025 Uiso 1 1 calc R . . . .
C6 C 0.43545(18) 0.4393(2) 0.52609(11) 0.0236(7) Uani 1 1 d . . . . .
H6 H 0.4287 0.4102 0.4959 0.028 Uiso 1 1 calc R . . . .
C7 C 0.49830(18) 0.4062(2) 0.56318(11) 0.0239(7) Uani 1 1 d . . . . .
H7 H 0.5346 0.3546 0.5582 0.029 Uiso 1 1 calc R . . . .
C8 C 0.50920(17) 0.4476(2) 0.60798(11) 0.0202(7) Uani 1 1 d . . . . .
C9 C 0.33474(17) 0.6427(2) 0.58357(10) 0.0207(7) Uani 1 1 d . . . . .
C10 C 0.34071(19) 0.7416(2) 0.56610(11) 0.0253(7) Uani 1 1 d . . . . .
C11 C 0.2860(2) 0.8164(3) 0.57259(13) 0.0350(9) Uani 1 1 d . . . . .
H11 H 0.2889 0.8839 0.5609 0.042 Uiso 1 1 calc R . . . .
C12 C 0.2278(2) 0.7940(3) 0.59575(13) 0.0404(9) Uani 1 1 d . . . . .
H12 H 0.1909 0.8459 0.5997 0.049 Uiso 1 1 calc R . . . .
C13 C 0.2230(2) 0.6965(3) 0.61318(12) 0.0347(8) Uani 1 1 d . . . . .
H13 H 0.1830 0.6822 0.6293 0.042 Uiso 1 1 calc R . . . .
C14 C 0.27567(18) 0.6188(3) 0.60760(11) 0.0258(7) Uani 1 1 d . . . . .
C15 C 0.40772(19) 0.7695(2) 0.54303(12) 0.0297(8) Uani 1 1 d . . . . .
H15 H 0.4177 0.7079 0.5251 0.036 Uiso 1 1 calc R . . . .
C16 C 0.3858(2) 0.8591(3) 0.50870(13) 0.0437(10) Uani 1 1 d . . . . .
H16A H 0.3324 0.8464 0.4867 0.066 Uiso 1 1 calc GR . . . .
H16B H 0.4271 0.8655 0.4914 0.066 Uiso 1 1 calc GR . . . .
H16C H 0.3837 0.9228 0.5260 0.066 Uiso 1 1 calc GR . . . .
C17 C 0.4871(2) 0.7936(3) 0.58020(14) 0.0518(11) Uani 1 1 d . . . . .
H17A H 0.4799 0.8560 0.5972 0.078 Uiso 1 1 calc GR . . . .
H17B H 0.5309 0.8045 0.5650 0.078 Uiso 1 1 calc GR . . . .
H17C H 0.5012 0.7359 0.6022 0.078 Uiso 1 1 calc GR . . . .
C18 C 0.26534(19) 0.5124(3) 0.62614(12) 0.0311(8) Uani 1 1 d . . . . .
H18 H 0.3106 0.4682 0.6215 0.037 Uiso 1 1 calc R . . . .
C19 C 0.1848(2) 0.4643(3) 0.59860(13) 0.0425(10) Uani 1 1 d . . . . .
H19A H 0.1393 0.5049 0.6034 0.064 Uiso 1 1 calc GR . . . .
H19B H 0.1812 0.3937 0.6095 0.064 Uiso 1 1 calc GR . . . .
H19C H 0.1823 0.4634 0.5652 0.064 Uiso 1 1 calc GR . . . .
C20 C 0.2702(2) 0.5128(3) 0.67806(13) 0.0474(11) Uani 1 1 d . . . . .
H20A H 0.3219 0.5438 0.6955 0.071 Uiso 1 1 calc GR . . . .
H20B H 0.2671 0.4420 0.6888 0.071 Uiso 1 1 calc GR . . . .
H20C H 0.2248 0.5528 0.6834 0.071 Uiso 1 1 calc GR . . . .
C21 C 0.57435(18) 0.4075(2) 0.64880(11) 0.0243(7) Uani 1 1 d . . . . .
C22 C 0.56377(19) 0.3112(3) 0.66751(12) 0.0305(8) Uani 1 1 d . . . . .
C23 C 0.6267(2) 0.2725(3) 0.70364(13) 0.0407(10) Uani 1 1 d . . . . .
H23 H 0.6207 0.2073 0.7168 0.049 Uiso 1 1 calc R . . . .
C24 C 0.6975(2) 0.3273(3) 0.72059(13) 0.0449(11) Uani 1 1 d . . . . .
H24 H 0.7406 0.2987 0.7446 0.054 Uiso 1 1 calc R . . . .
C25 C 0.7066(2) 0.4234(3) 0.70300(12) 0.0392(10) Uani 1 1 d . . . . .
H25 H 0.7555 0.4609 0.7155 0.047 Uiso 1 1 calc R . . . .
C26 C 0.64525(18) 0.4665(3) 0.66730(11) 0.0268(8) Uani 1 1 d . . . . .
C27 C 0.4849(2) 0.2502(3) 0.65014(14) 0.0392(9) Uani 1 1 d . . . . .
H00T H 0.4483 0.2935 0.6253 0.047 Uiso 0.563(5) 1 calc R . . A 1
H27 H 0.4596 0.2598 0.6158 0.047 Uiso 0.437(5) 1 calc R . . A 2
C28 C 0.4954(4) 0.1413(5) 0.6249(3) 0.0413(14) Uani 0.563(5) 1 d . . . A 1
H01D H 0.5145 0.1546 0.5971 0.062 Uiso 0.563(5) 1 calc GR . . A 1
H01E H 0.4428 0.1057 0.6156 0.062 Uiso 0.563(5) 1 calc GR . . A 1
H01F H 0.5351 0.0981 0.6469 0.062 Uiso 0.563(5) 1 calc GR . . A 1
C28B C 0.5030(5) 0.1426(6) 0.6625(4) 0.0413(14) Uani 0.437(5) 1 d . . . A 2
H28A H 0.5444 0.1177 0.6476 0.062 Uiso 0.437(5) 1 calc GR . . A 2
H28B H 0.4533 0.1015 0.6516 0.062 Uiso 0.437(5) 1 calc GR . . A 2
H28C H 0.5236 0.1362 0.6966 0.062 Uiso 0.437(5) 1 calc GR . . A 2
C29 C 0.4366(4) 0.2255(6) 0.6852(3) 0.0422(15) Uani 0.563(5) 1 d . . . A 1
H01A H 0.4676 0.1773 0.7087 0.063 Uiso 0.563(5) 1 calc GR . . A 1
H01B H 0.3844 0.1943 0.6687 0.063 Uiso 0.563(5) 1 calc GR . . A 1
H01C H 0.4267 0.2890 0.7006 0.063 Uiso 0.563(5) 1 calc GR . . A 1
C29B C 0.4298(6) 0.2970(8) 0.6814(3) 0.0422(15) Uani 0.437(5) 1 d . . . A 2
H29A H 0.4574 0.2870 0.7146 0.063 Uiso 0.437(5) 1 calc GR . . A 2
H29B H 0.3770 0.2618 0.6737 0.063 Uiso 0.437(5) 1 calc GR . . A 2
H29C H 0.4214 0.3706 0.6748 0.063 Uiso 0.437(5) 1 calc GR . . A 2
C30 C 0.65731(19) 0.5718(3) 0.64792(12) 0.0287(8) Uani 1 1 d . . . . .
H30 H 0.6024 0.5977 0.6302 0.034 Uiso 1 1 calc R . . . .
C31 C 0.7101(2) 0.5671(3) 0.61362(14) 0.0437(10) Uani 1 1 d . . . . .
H31A H 0.7615 0.5321 0.6285 0.066 Uiso 1 1 calc GR . . . .
H31B H 0.7216 0.6371 0.6049 0.066 Uiso 1 1 calc GR . . . .
H31C H 0.6812 0.5291 0.5855 0.066 Uiso 1 1 calc GR . . . .
C32 C 0.6930(2) 0.6497(3) 0.68675(13) 0.0452(10) Uani 1 1 d . . . . .
H32A H 0.6603 0.6500 0.7094 0.068 Uiso 1 1 calc GR . . . .
H32B H 0.6923 0.7184 0.6731 0.068 Uiso 1 1 calc GR . . . .
H32C H 0.7492 0.6304 0.7027 0.068 Uiso 1 1 calc GR . . . .

loop_
_atom_site_aniso_label
_atom_site_aniso_U_11
_atom_site_aniso_U_22
_atom_site_aniso_U_33
_atom_site_aniso_U_23
_atom_site_aniso_U_13
_atom_site_aniso_U_12
Pd1 0.01948(18) 0.02322(19) 0.01702(19) 0.000 0.00398(14) 0.000
Cl1 0.0264(5) 0.0505(6) 0.0423(6) 0.0155(5) 0.0008(4) 0.0102(4)
Cl2 0.0264(4) 0.0383(5) 0.0441(6) 0.0141(4) 0.0090(4) -0.0014(4)
N1 0.0156(13) 0.0222(14) 0.0182(15) 0.0034(12) 0.0030(11) 0.0053(11)
C1 0.0162(16) 0.0230(17) 0.027(2) 0.0059(15) 0.0054(14) 0.0023(13)
C2 0.0159(16) 0.0318(19) 0.0311(19) 0.0028(15) 0.0029(15) 0.0027(14)
C3 0.0166(15) 0.0221(16) 0.0159(16) -0.0005(13) 0.0044(12) -0.0008(13)
C4 0.0145(15) 0.0215(16) 0.0206(17) 0.0006(13) 0.0050(13) -0.0011(12)
C5 0.0146(15) 0.0269(17) 0.0196(17) 0.0023(14) 0.0004(13) -0.0009(13)
C6 0.0248(17) 0.0268(18) 0.0204(18) -0.0020(14) 0.0083(14) -0.0012(14)
C7 0.0176(15) 0.0263(18) 0.0289(19) 0.0003(14) 0.0081(14) 0.0015(13)
C8 0.0155(15) 0.0243(17) 0.0212(17) 0.0028(13) 0.0054(13) 0.0001(13)
C9 0.0157(15) 0.0268(18) 0.0158(17) -0.0015(13) -0.0026(13) 0.0033(13)
C10 0.0190(16) 0.0273(18) 0.0238(19) -0.0030(14) -0.0044(14) 0.0037(13)
C11 0.0284(19) 0.029(2) 0.039(2) -0.0006(16) -0.0067(16) 0.0086(15)
C12 0.0239(18) 0.049(2) 0.042(2) -0.015(2) -0.0014(16) 0.0150(18)
C13 0.0260(18) 0.048(2) 0.030(2) -0.0061(18) 0.0071(15) 0.0080(17)
C14 0.0190(16) 0.0371(19) 0.0179(17) -0.0016(15) -0.0010(13) 0.0040(14)
C15 0.0279(18) 0.0247(19) 0.034(2) 0.0060(15) 0.0044(15) 0.0016(14)
C16 0.051(2) 0.040(2) 0.035(2) 0.0129(18) 0.0023(19) 0.0000(19)
C17 0.033(2) 0.069(3) 0.047(2) 0.022(2) -0.0015(18) -0.013(2)
C18 0.0246(17) 0.042(2) 0.030(2) 0.0065(16) 0.0123(15) 0.0046(15)
C19 0.040(2) 0.045(2) 0.042(2) 0.0024(19) 0.0090(18) -0.0045(18)
C20 0.033(2) 0.079(3) 0.032(2) 0.014(2) 0.0114(17) -0.005(2)
C21 0.0221(16) 0.0341(19) 0.0189(17) 0.0024(14) 0.0092(14) 0.0128(14)
C22 0.0327(18) 0.034(2) 0.0307(19) 0.0088(16) 0.0189(15) 0.0177(16)
C23 0.053(3) 0.046(2) 0.029(2) 0.0173(17) 0.0209(19) 0.033(2)
C24 0.045(2) 0.067(3) 0.022(2) 0.0110(19) 0.0082(18) 0.038(2)
C25 0.0245(18) 0.060(3) 0.030(2) -0.0097(19) 0.0031(16) 0.0181(18)
C26 0.0210(17) 0.038(2) 0.0213(18) -0.0051(15) 0.0060(14) 0.0114(15)
C27 0.035(2) 0.038(2) 0.051(3) 0.0191(19) 0.0224(18) 0.0107(17)
C28 0.044(3) 0.029(3) 0.051(4) 0.001(3) 0.013(3) -0.002(2)
C28B 0.044(3) 0.029(3) 0.051(4) 0.001(3) 0.013(3) -0.002(2)
C29 0.038(3) 0.049(4) 0.046(3) 0.000(4) 0.023(2) -0.013(4)
C29B 0.038(3) 0.049(4) 0.046(3) 0.000(4) 0.023(2) -0.013(4)
C30 0.0204(16) 0.034(2) 0.029(2) -0.0055(15) 0.0025(14) 0.0027(15)
C31 0.049(2) 0.044(2) 0.043(2) 0.0002(19) 0.0212(19) 0.0079(19)
C32 0.032(2) 0.058(3) 0.045(3) -0.019(2) 0.0077(18) -0.0116(19)

loop_
_atom_type_symbol
_atom_type_description
_atom_type_scat_dispersion_real
_atom_type_scat_dispersion_imag
_atom_type_scat_source
C C 0.0033 0.0016 'International Tables Vol C Tables 4.2.6.8 and 6.1.1.4'
H H 0.0000 0.0000 'International Tables Vol C Tables 4.2.6.8 and 6.1.1.4'
Cl Cl 0.1484 0.1585 'International Tables Vol C Tables 4.2.6.8 and 6.1.1.4'
N N 0.0061 0.0033 'International Tables Vol C Tables 4.2.6.8 and 6.1.1.4'
Pd Pd -0.9988 1.0072 'International Tables Vol C Tables 4.2.6.8 and 6.1.1.4'

loop_
_geom_angle_atom_site_label_1
_geom_angle_atom_site_label_2
_geom_angle_atom_site_label_3
_geom_angle
_geom_angle_site_symmetry_1
_geom_angle_site_symmetry_3
C1 Pd1 C1 107.21(17) 2_656 .
C1 Pd1 C2 105.91(12) . .
C1 Pd1 C2 146.81(13) 2_656 .
C1 Pd1 C2 105.92(12) 2_656 2_656
C1 Pd1 C2 146.80(13) . 2_656
C2 Pd1 C2 41.15(18) . 2_656
C1 N1 C3 175.1(3) . .
N1 C1 Pd1 172.0(3) . .
Cl1 C2 Pd1 117.39(16) . .
Cl1 C2 Cl2 110.21(18) . .
Cl2 C2 Pd1 116.36(16) . .
C2 C2 Pd1 69.43(9) 2_656 .
C2 C2 Cl1 120.0(3) 2_656 .
C2 C2 Cl2 118.3(3) 2_656 .
C4 C3 N1 119.1(3) . .
C4 C3 C8 123.1(3) . .
C8 C3 N1 117.8(3) . .
C3 C4 C9 121.1(3) . .
C5 C4 C3 117.1(3) . .
C5 C4 C9 121.8(3) . .
C4 C5 H5 119.3 . .
C6 C5 C4 121.5(3) . .
C6 C5 H5 119.3 . .
C5 C6 H6 119.8 . .
C5 C6 C7 120.3(3) . .
C7 C6 H6 119.8 . .
C6 C7 H7 119.6 . .
C6 C7 C8 120.8(3) . .
C8 C7 H7 119.6 . .
C3 C8 C21 122.0(3) . .
C7 C8 C3 117.1(3) . .
C7 C8 C21 120.9(3) . .
C10 C9 C4 119.6(3) . .
C10 C9 C14 121.3(3) . .
C14 C9 C4 119.0(3) . .
C9 C10 C15 121.5(3) . .
C11 C10 C9 118.1(3) . .
C11 C10 C15 120.3(3) . .
C10 C11 H11 119.4 . .
C12 C11 C10 121.1(3) . .
C12 C11 H11 119.4 . .
C11 C12 H12 119.9 . .
C13 C12 C11 120.2(3) . .
C13 C12 H12 119.9 . .
C12 C13 H13 119.4 . .
C12 C13 C14 121.2(3) . .
C14 C13 H13 119.4 . .
C9 C14 C18 123.4(3) . .
C13 C14 C9 118.0(3) . .
C13 C14 C18 118.6(3) . .
C10 C15 H15 107.6 . .
C10 C15 C16 113.7(3) . .
C10 C15 C17 110.4(3) . .
C16 C15 H15 107.6 . .
C16 C15 C17 109.6(3) . .
C17 C15 H15 107.6 . .
C15 C16 H16A 109.5 . .
C15 C16 H16B 109.5 . .
C15 C16 H16C 109.5 . .
H16A C16 H16B 109.5 . .
H16A C16 H16C 109.5 . .
H16B C16 H16C 109.5 . .
C15 C17 H17A 109.5 . .
C15 C17 H17B 109.5 . .
C15 C17 H17C 109.5 . .
H17A C17 H17B 109.5 . .
H17A C17 H17C 109.5 . .
H17B C17 H17C 109.5 . .
C14 C18 H18 107.8 . .
C14 C18 C19 110.8(3) . .
C14 C18 C20 112.6(3) . .
C19 C18 H18 107.8 . .
C20 C18 H18 107.8 . .
C20 C18 C19 109.8(3) . .
C18 C19 H19A 109.5 . .
C18 C19 H19B 109.5 . .
C18 C19 H19C 109.5 . .
H19A C19 H19B 109.5 . .
H19A C19 H19C 109.5 . .
H19B C19 H19C 109.5 . .
C18 C20 H20A 109.5 . .
C18 C20 H20B 109.5 . .
C18 C20 H20C 109.5 . .
H20A C20 H20B 109.5 . .
H20A C20 H20C 109.5 . .
H20B C20 H20C 109.5 . .
C22 C21 C8 119.0(3) . .
C22 C21 C26 121.3(3) . .
C26 C21 C8 119.7(3) . .
C21 C22 C27 121.7(3) . .
C23 C22 C21 118.3(3) . .
C23 C22 C27 120.0(3) . .
C22 C23 H23 119.6 . .
C24 C23 C22 120.9(4) . .
C24 C23 H23 119.6 . .
C23 C24 H24 119.7 . .
C23 C24 C25 120.5(3) . .
C25 C24 H24 119.7 . .
C24 C25 H25 119.5 . .
C24 C25 C26 121.1(4) . .
C26 C25 H25 119.5 . .
C21 C26 C30 122.1(3) . .
C25 C26 C21 117.8(3) . .
C25 C26 C30 120.0(3) . .
C22 C27 H00T 106.0 . .
C22 C27 H27 112.3 . .
C22 C27 C28 114.3(3) . .
C22 C27 C29B 101.9(4) . .
C28 C27 H00T 106.0 . .
C28B C27 C22 107.8(4) . .
C28B C27 H27 112.3 . .
C28B C27 C29B 109.6(6) . .
C29 C27 C22 117.9(4) . .
C29 C27 H00T 106.0 . .
C29 C27 C28 105.9(4) . .
C29B C27 H27 112.3 . .
C27 C28 H01D 109.5 . .
C27 C28 H01E 109.5 . .
C27 C28 H01F 109.5 . .
H01D C28 H01E 109.5 . .
H01D C28 H01F 109.5 . .
H01E C28 H01F 109.5 . .
C27 C28B H28A 109.5 . .
C27 C28B H28B 109.5 . .
C27 C28B H28C 109.5 . .
H28A C28B H28B 109.5 . .
H28A C28B H28C 109.5 . .
H28B C28B H28C 109.5 . .
C27 C29 H01A 109.5 . .
C27 C29 H01B 109.5 . .
C27 C29 H01C 109.5 . .
H01A C29 H01B 109.5 . .
H01A C29 H01C 109.5 . .
H01B C29 H01C 109.5 . .
C27 C29B H29A 109.5 . .
C27 C29B H29B 109.5 . .
C27 C29B H29C 109.5 . .
H29A C29B H29B 109.5 . .
H29A C29B H29C 109.5 . .
H29B C29B H29C 109.5 . .
C26 C30 H30 107.4 . .
C26 C30 C31 112.2(3) . .
C26 C30 C32 112.2(3) . .
C31 C30 H30 107.4 . .
C31 C30 C32 109.9(3) . .
C32 C30 H30 107.4 . .
C30 C31 H31A 109.5 . .
C30 C31 H31B 109.5 . .
C30 C31 H31C 109.5 . .
H31A C31 H31B 109.5 . .
H31A C31 H31C 109.5 . .
H31B C31 H31C 109.5 . .
C30 C32 H32A 109.5 . .
C30 C32 H32B 109.5 . .
C30 C32 H32C 109.5 . .
H32A C32 H32B 109.5 . .
H32A C32 H32C 109.5 . .
H32B C32 H32C 109.5 . .

loop_
_geom_bond_atom_site_label_1
_geom_bond_atom_site_label_2
_geom_bond_distance
_geom_bond_site_symmetry_2
Pd1 C1 2.035(3) .
Pd1 C1 2.035(3) 2_656
Pd1 C2 2.042(3) 2_656
Pd1 C2 2.042(3) .
Cl1 C2 1.757(3) .
Cl2 C2 1.770(3) .
N1 C1 1.155(4) .
N1 C3 1.402(4) .
C2 C2 1.435(6) 2_656
C3 C4 1.394(4) .
C3 C8 1.399(4) .
C4 C5 1.391(4) .
C4 C9 1.499(4) .
C5 H5 0.9500 .
C5 C6 1.376(4) .
C6 H6 0.9500 .
C6 C7 1.382(4) .
C7 H7 0.9500 .
C8 C7 1.398(4) .
C9 C10 1.400(4) .
C9 C14 1.414(4) .
C10 C11 1.395(4) .
C10 C15 1.523(5) .
C11 H11 0.9500 .
C11 C12 1.381(5) .
C12 H12 0.9500 .
C13 C12 1.379(5) .
C13 H13 0.9500 .
C14 C13 1.390(4) .
C14 C18 1.516(5) .
C15 H15 1.0000 .
C15 C16 1.525(5) .
C15 C17 1.530(5) .
C16 H16A 0.9800 .
C16 H16B 0.9800 .
C16 H16C 0.9800 .
C17 H17A 0.9800 .
C17 H17B 0.9800 .
C17 H17C 0.9800 .
C18 H18 1.0000 .
C18 C19 1.530(5) .
C18 C20 1.518(5) .
C19 H19A 0.9800 .
C19 H19B 0.9800 .
C19 H19C 0.9800 .
C20 H20A 0.9800 .
C20 H20B 0.9800 .
C20 H20C 0.9800 .
C21 C8 1.499(4) .
C21 C22 1.401(5) .
C21 C26 1.411(4) .
C22 C23 1.390(5) .
C22 C27 1.525(5) .
C23 H23 0.9500 .
C23 C24 1.376(6) .
C24 H24 0.9500 .
C25 C24 1.378(6) .
C25 H25 0.9500 .
C26 C25 1.390(5) .
C26 C30 1.520(5) .
C27 H00T 1.0000 .
C27 H27 1.0000 .
C27 C28 1.633(8) .
C27 C28B 1.458(9) .
C27 C29 1.522(7) .
C27 C29B 1.604(9) .
C28 H01D 0.9800 .
C28 H01E 0.9800 .
C28 H01F 0.9800 .
C28B H28A 0.9800 .
C28B H28B 0.9800 .
C28B H28C 0.9800 .
C29 H01A 0.9800 .
C29 H01B 0.9800 .
C29 H01C 0.9800 .
C29B H29A 0.9800 .
C29B H29B 0.9800 .
C29B H29C 0.9800 .
C30 H30 1.0000 .
C30 C31 1.529(5) .
C30 C32 1.530(5) .
C31 H31A 0.9800 .
C31 H31B 0.9800 .
C31 H31C 0.9800 .
C32 H32A 0.9800 .
C32 H32B 0.9800 .
C32 H32C 0.9800 .
